data_7708167
loop_
_publ_author_name
'Zhu, Yun'
'Ehnbom, Andreas'
'Fiedler, Tobias'
'Shu, Yi'
'Bhuvanesh, Nattamai'
'Hall, Michael B.'
'Gladysz, John A.'

_publ_section_title
;
 Platinum(ii) alkyl complexes of chelating dibridgehead diphosphines
 P((CH2)n)3P (n = 14, 18, 22); facile cis/trans isomerizations
 interconverting gyroscope and parachute like adducts
;
_journal_name_full 'Dalton Transactions'
_journal_paper_doi 10.1039/D1DT02321G
_journal_year 2021
_chemical_formula_moiety 'C44 H90 P2 Pt'
_chemical_formula_sum 'C44 H90 P2 Pt'
_chemical_formula_weight 876.18
_space_group_crystal_system monoclinic
_space_group_IT_number 14
_space_group_name_Hall '-P 2ybc'
_space_group_name_H-M_alt 'P 1 21/c 1'
_atom_sites_solution_hydrogens geom
_atom_sites_solution_primary dual
_audit_creation_date 2020-09-08
_audit_creation_method
;
Olex2 1.3
(compiled 2020.07.31 svn.rc2a77460 for OlexSys, GUI svn.r6145)
;
_audit_update_record
;
2021-08-20 deposited with the CCDC.	2021-08-23 downloaded from the CCDC.
;
_cell_angle_alpha 90
_cell_angle_beta 95.7670(10)
_cell_angle_gamma 90
_cell_formula_units_Z 4
_cell_length_a 10.3514(4)
_cell_length_b 15.4895(6)
_cell_length_c 28.4607(12)
_cell_measurement_reflns_used 9302
_cell_measurement_temperature 110.0
_cell_measurement_theta_max 25.623
_cell_measurement_theta_min 2.374
_cell_volume 4540.2(3)
_computing_cell_refinement 'SAINT V8.38A (Bruker, 2018)'
_computing_data_collection 'Bruker APEX3 (Bruker, 2018)'
_computing_data_reduction 'SAINT V8.38A (Bruker, 2018)'
_computing_molecular_graphics 'Olex2 1.3 (Dolomanov et al., 2009)'
_computing_publication_material 'Olex2 1.3 (Dolomanov et al., 2009)'
_computing_structure_refinement 'SHELXL 2018/3 (Sheldrick, 2015)'
_computing_structure_solution 'SHELXT  (Sheldrick, 2015)'
_diffrn_ambient_temperature 110.0
_diffrn_measured_fraction_theta_full 0.999
_diffrn_measured_fraction_theta_max 0.999
_diffrn_measurement_device_type 'Bruker QUEST PHOTON-II'
_diffrn_measurement_method '\f and \w scans'
_diffrn_radiation_type MoK\a
_diffrn_radiation_wavelength 0.71073
_diffrn_reflns_av_R_equivalents 0.0451
_diffrn_reflns_av_unetI/netI 0.0187
_diffrn_reflns_Laue_measured_fraction_full 0.999
_diffrn_reflns_Laue_measured_fraction_max 0.999
_diffrn_reflns_limit_h_max 12
_diffrn_reflns_limit_h_min -12
_diffrn_reflns_limit_k_max 18
_diffrn_reflns_limit_k_min -18
_diffrn_reflns_limit_l_max 33
_diffrn_reflns_limit_l_min -33
_diffrn_reflns_number 102005
_diffrn_reflns_point_group_measured_fraction_full 0.999
_diffrn_reflns_point_group_measured_fraction_max 0.999
_diffrn_reflns_theta_full 24.999
_diffrn_reflns_theta_max 24.999
_diffrn_reflns_theta_min 1.949
_diffrn_source_current 1.0
_diffrn_source_power 0.05
_diffrn_source_voltage 50.0
_diffrn_standards_number 0
_exptl_absorpt_coefficient_mu 3.188
_exptl_absorpt_correction_T_max 0.4291
_exptl_absorpt_correction_T_min 0.1274
_exptl_absorpt_correction_type multi-scan
_exptl_absorpt_process_details
;
SADABS-2016/2 (Bruker,2016/2) was used for absorption correction.
wR2(int) was 0.1216 before and 0.0598 after correction.
The Ratio of minimum to maximum transmission is 0.2969.
The \l/2 correction factor is Not present.
;
_exptl_crystal_colour colourless
_exptl_crystal_colour_primary colourless
_exptl_crystal_density_diffrn 1.282
_exptl_crystal_description block
_exptl_crystal_F_000 1848
_exptl_crystal_size_max 0.441
_exptl_crystal_size_mid 0.207
_exptl_crystal_size_min 0.182
_refine_diff_density_max 2.107
_refine_diff_density_min -2.309
_refine_diff_density_rms 0.096
_refine_ls_extinction_method none
_refine_ls_goodness_of_fit_ref 1.073
_refine_ls_hydrogen_treatment constr
_refine_ls_matrix_type full
_refine_ls_number_parameters 566
_refine_ls_number_reflns 7997
_refine_ls_number_restraints 801
_refine_ls_restrained_S_all 1.055
_refine_ls_R_factor_all 0.0378
_refine_ls_R_factor_gt 0.0331
_refine_ls_shift/su_max 0.005
_refine_ls_shift/su_mean 0.000
_refine_ls_structure_factor_coef Fsqd
_refine_ls_weighting_details 'w=1/[\s^2^(Fo^2^)+(0.0116P)^2^+21.1179P] where P=(Fo^2^+2Fc^2^)/3'
_refine_ls_weighting_scheme calc
_refine_ls_wR_factor_gt 0.0695
_refine_ls_wR_factor_ref 0.0732
_reflns_Friedel_coverage 0.000
_reflns_number_gt 7301
_reflns_number_total 7997
_reflns_threshold_expression 'I > 2\s(I)'
_cod_data_source_file d1dt02321g3.cif
_cod_data_source_block ptme2
_cod_database_code 7708167
_shelx_shelxl_version_number 2018/3
_shelx_space_group_comment
;
The symmetry employed for this shelxl refinement is uniquely defined
by the following loop, which should always be used as a source of
symmetry information in preference to the above space-group names.
They are only intended as comments.
;
_shelx_estimated_absorpt_t_max 0.595
_shelx_estimated_absorpt_t_min 0.334
_olex2_refinement_description
;
1. Fixed Uiso
 At 1.2 times of:
  All C(H,H) groups, All C(H,H,H,H) groups
 At 1.5 times of:
  All C(H,H,H) groups
2. Restrained distances
 P1-C29 \\sim P1-C29A \\sim P2-C42 \\sim P2-C42A
 with sigma of 0.02
 C23A-C22 \\sim C23-C22 \\sim C24-C23 \\sim C24A-C23A \\sim C25-C24A \\sim
C25-C24
 with sigma of 0.01
3. Uiso/Uaniso restraints and constraints
C29 \\sim C30 \\sim C31 \\sim C32 \\sim C33 \\sim C34 \\sim C35 \\sim C36 \\sim
C37 \\sim C38 \\sim C39 \\sim C40 \\sim C41 \\sim C42 \\sim C29A \\sim C30A
\\sim C31A \\sim C32A \\sim C33A \\sim C34A \\sim C35A \\sim C36A \\sim C37A
\\sim C38A \\sim C39A \\sim C40A \\sim C41A \\sim C42A: within 2A with sigma of
0.01 and sigma for terminal atoms of 0.02 within 2A
C22 \\sim C23 \\sim C24 \\sim C25 \\sim C23A \\sim C24A: within 2A with sigma
of 0.01 and sigma for terminal atoms of 0.02 within 2A
Uanis(C37) = Uanis(C37A)
4. Rigid body (RIGU) restrains
 C29, C30, C31, C32, C33, C34, C35, C36, C37, C38, C39, C40, C41, C42, C29A,
 C30A, C31A, C32A, C33A, C34A, C35A, C36A, C37A, C38A, C39A, C40A, C41A, C42A
 with sigma for 1-2 distances of 0.01 and sigma for 1-3 distances of 0.01
 C22, C23, C24, C25, C23A, C24A
 with sigma for 1-2 distances of 0.01 and sigma for 1-3 distances of 0.01
5. Same fragment restrains
{C1, C2, C3, C4, C5, C6, C7, C8, C9, C10, C11, C12, C13, C14} sigma for 1-2:
0.005, 1-3: 0.04
as in
{C15, C16, C17, C18, C19, C20, C21, C22, C23, C24, C25, C26, C27, C28}
{C1, C2, C3, C4, C5, C6, C7, C8, C9, C10, C11, C12, C13, C14} sigma for 1-2:
0.005, 1-3: 0.04
as in
{C29, C30, C31, C32, C33, C34, C35, C36, C37, C38, C39, C40, C41, C42}
{C1, C2, C3, C4, C5, C6, C7, C8, C9, C10, C11, C12, C13, C14} sigma for 1-2:
0.005, 1-3: 0.04
as in
{C29A, C30A, C31A, C32A, C33A, C34A, C35A, C36A, C37A, C38A, C39A, C40A, C41A,
C42A}
6. Others
 Sof(C29A)=Sof(H29C)=Sof(H29D)=Sof(C30A)=Sof(H30C)=Sof(H30D)=Sof(C31A)=
 Sof(H31C)=Sof(H31D)=Sof(C32A)=Sof(H32C)=Sof(H32D)=Sof(C33A)=Sof(H33C)=
 Sof(H33D)=Sof(C34A)=Sof(H34C)=Sof(H34D)=Sof(C35A)=Sof(H35C)=Sof(H35D)=
 Sof(C36A)=Sof(H36C)=Sof(H36D)=Sof(C37A)=Sof(H37C)=Sof(H37D)=Sof(C38A)=
 Sof(H38C)=Sof(H38D)=Sof(C39A)=Sof(H39C)=Sof(H39D)=Sof(C40A)=Sof(H40C)=
 Sof(H40D)=Sof(C41A)=Sof(H41C)=Sof(H41D)=Sof(C42A)=Sof(H42C)=Sof(H42D)=1-FVAR(1)
 Sof(C29)=Sof(H29A)=Sof(H29B)=Sof(C30)=Sof(H30A)=Sof(H30B)=Sof(C31)=Sof(H31A)=
 Sof(H31B)=Sof(C32)=Sof(H32A)=Sof(H32B)=Sof(C33)=Sof(H33A)=Sof(H33B)=Sof(C34)=
 Sof(H34A)=Sof(H34B)=Sof(C35)=Sof(H35A)=Sof(H35B)=Sof(C36)=Sof(H36A)=Sof(H36B)=
 Sof(C37)=Sof(H37A)=Sof(H37B)=Sof(C38)=Sof(H38A)=Sof(H38B)=Sof(C39)=Sof(H39A)=
 Sof(H39B)=Sof(C40)=Sof(H40A)=Sof(H40B)=Sof(C41)=Sof(H41A)=Sof(H41B)=Sof(C42)=
 Sof(H42A)=Sof(H42B)=FVAR(1)
 Sof(H22C)=Sof(H22D)=Sof(H25C)=Sof(H25D)=Sof(C23A)=Sof(H23C)=Sof(H23D)=
 Sof(C24A)=Sof(H24C)=Sof(H24D)=1-FVAR(2)
 Sof(H22A)=Sof(H22B)=Sof(C23)=Sof(H23A)=Sof(H23B)=Sof(C24)=Sof(H24A)=Sof(H24B)=
 Sof(H25A)=Sof(H25B)=FVAR(2)
7.a Secondary CH2 refined with riding coordinates:
 C1(H1A,H1B), C2(H2A,H2B), C3(H3A,H3B), C4(H4A,H4B), C5(H5A,H5B), C6(H6A,H6B),
 C7(H7A,H7B), C8(H8A,H8B), C9(H9A,H9B), C10(H10A,H10B), C11(H11A,H11B),
 C12(H12A,H12B), C13(H13A,H13B), C14(H14A,H14B), C15(H15A,H15B), C16(H16A,H16B),
  C17(H17A,H17B), C18(H18A,H18B), C19(H19A,H19B), C20(H20A,H20B), C21(H21A,
 H21B), C22(H22A,H22B), C22(H22C,H22D), C23(H23A,H23B), C24(H24A,H24B),
 C25(H25A,H25B), C25(H25C,H25D), C26(H26A,H26B), C27(H27A,H27B), C28(H28A,H28B),
  C29(H29A,H29B), C30(H30A,H30B), C31(H31A,H31B), C32(H32A,H32B), C33(H33A,
 H33B), C34(H34A,H34B), C35(H35A,H35B), C36(H36A,H36B), C37(H37A,H37B),
 C38(H38A,H38B), C39(H39A,H39B), C40(H40A,H40B), C41(H41A,H41B), C42(H42A,H42B),
  C29A(H29C,H29D), C30A(H30C,H30D), C31A(H31C,H31D), C32A(H32C,H32D), C33A(H33C,
 H33D), C34A(H34C,H34D), C35A(H35C,H35D), C36A(H36C,H36D), C37A(H37C,H37D),
 C38A(H38C,H38D), C39A(H39C,H39D), C40A(H40C,H40D), C41A(H41C,H41D), C42A(H42C,
 H42D), C23A(H23C,H23D), C24A(H24C,H24D)
7.b Idealised Me refined as rotating group:
 C43(H43A,H43B,H43C), C44(H44A,H44B,H44C)
;
_olex2_submission_special_instructions 'No special instructions were received'

loop_
_space_group_symop_operation_xyz
'x, y, z'
'-x, y+1/2, -z+1/2'
'-x, -y, -z'
'x, -y-1/2, z-1/2'

loop_
_atom_site_label
_atom_site_type_symbol
_atom_site_fract_x
_atom_site_fract_y
_atom_site_fract_z
_atom_site_U_iso_or_equiv
_atom_site_adp_type
_atom_site_occupancy
_atom_site_site_symmetry_order
_atom_site_calc_flag
_atom_site_refinement_flags_posn
_atom_site_refinement_flags_adp
_atom_site_refinement_flags_occupancy
_atom_site_disorder_assembly
_atom_site_disorder_group
Pt1 Pt 0.42907(2) 0.50961(2) 0.75891(2) 0.02907(6) Uani 1 1 d . . . . .
P1 P 0.23795(10) 0.58335(7) 0.75891(4) 0.0270(2) Uani 1 1 d D . . . .
P2 P 0.55207(10) 0.59402(7) 0.71507(4) 0.0260(2) Uani 1 1 d D . . . .
C1 C 0.2132(4) 0.6950(3) 0.73792(15) 0.0278(9) Uani 1 1 d D . . . .
H1A H 0.286323 0.730623 0.752151 0.033 Uiso 1 1 calc R U . . .
H1B H 0.216488 0.695643 0.703282 0.033 Uiso 1 1 calc R U . . .
C2 C 0.0865(4) 0.7370(3) 0.74891(18) 0.0442(13) Uani 1 1 d D . . . .
H2A H 0.013349 0.700200 0.735843 0.053 Uiso 1 1 calc R U . . .
H2B H 0.084824 0.738824 0.783611 0.053 Uiso 1 1 calc R U . . .
C3 C 0.0651(5) 0.8279(3) 0.72954(15) 0.0435(12) Uani 1 1 d D . . . .
H3A H -0.012707 0.852028 0.742352 0.052 Uiso 1 1 calc R U . . .
H3B H 0.140196 0.863731 0.741789 0.052 Uiso 1 1 calc R U . . .
C4 C 0.0474(4) 0.8371(3) 0.67647(15) 0.0365(11) Uani 1 1 d D . . . .
H4A H 0.128253 0.818449 0.663624 0.044 Uiso 1 1 calc R U . . .
H4B H 0.034113 0.898963 0.668564 0.044 Uiso 1 1 calc R U . . .
C5 C -0.0653(4) 0.7860(3) 0.65225(15) 0.0361(11) Uani 1 1 d D . . . .
H5A H -0.137036 0.785840 0.672771 0.043 Uiso 1 1 calc R U . . .
H5B H -0.037217 0.725425 0.648723 0.043 Uiso 1 1 calc R U . . .
C6 C -0.1165(4) 0.8206(4) 0.60385(16) 0.0480(13) Uani 1 1 d D . . . .
H6A H -0.153270 0.878804 0.607890 0.058 Uiso 1 1 calc R U . . .
H6B H -0.188040 0.782785 0.590470 0.058 Uiso 1 1 calc R U . . .
C7 C -0.0150(5) 0.8266(3) 0.56840(17) 0.0477(13) Uani 1 1 d D . . . .
H7A H -0.053932 0.856564 0.539675 0.057 Uiso 1 1 calc R U . . .
H7B H 0.058845 0.861936 0.582300 0.057 Uiso 1 1 calc R U . . .
C8 C 0.0359(4) 0.7391(3) 0.55436(18) 0.0477(13) Uani 1 1 d D . . . .
H8A H -0.038362 0.703905 0.540622 0.057 Uiso 1 1 calc R U . . .
H8B H 0.074288 0.709268 0.583205 0.057 Uiso 1 1 calc R U . . .
C9 C 0.1376(4) 0.7429(4) 0.51889(17) 0.0502(14) Uani 1 1 d D . . . .
H9A H 0.152611 0.683707 0.507427 0.060 Uiso 1 1 calc R U . . .
H9B H 0.102965 0.777952 0.491403 0.060 Uiso 1 1 calc R U . . .
C10 C 0.2674(4) 0.7810(3) 0.53930(15) 0.0390(11) Uani 1 1 d D . . . .
H10A H 0.321584 0.791619 0.513136 0.047 Uiso 1 1 calc R U . . .
H10B H 0.251065 0.837519 0.553890 0.047 Uiso 1 1 calc R U . . .
C11 C 0.3429(4) 0.7243(3) 0.57597(15) 0.0364(10) Uani 1 1 d D . . . .
H11A H 0.284328 0.705868 0.599513 0.044 Uiso 1 1 calc R U . . .
H11B H 0.372012 0.671774 0.560231 0.044 Uiso 1 1 calc R U . . .
C12 C 0.4601(4) 0.7686(2) 0.60141(14) 0.0293(9) Uani 1 1 d D . . . .
H12A H 0.430097 0.817564 0.619812 0.035 Uiso 1 1 calc R U . . .
H12B H 0.513916 0.792432 0.577638 0.035 Uiso 1 1 calc R U . . .
C13 C 0.5447(4) 0.7095(3) 0.63472(13) 0.0276(9) Uani 1 1 d D . . . .
H13A H 0.620182 0.742652 0.649212 0.033 Uiso 1 1 calc R U . . .
H13B H 0.577967 0.661670 0.616274 0.033 Uiso 1 1 calc R U . . .
C14 C 0.4705(4) 0.6719(2) 0.67383(14) 0.0252(9) Uani 1 1 d D . . . .
H14A H 0.391256 0.643797 0.658537 0.030 Uiso 1 1 calc R U . . .
H14B H 0.441809 0.720736 0.692636 0.030 Uiso 1 1 calc R U . . .
C15 C 0.1905(4) 0.5900(3) 0.81909(14) 0.0339(10) Uani 1 1 d D . . . .
H15A H 0.099947 0.611115 0.817829 0.041 Uiso 1 1 calc R U . . .
H15B H 0.193201 0.531439 0.833123 0.041 Uiso 1 1 calc R U . . .
C16 C 0.2782(4) 0.6497(3) 0.85069(13) 0.0336(10) Uani 1 1 d D . . . .
H16A H 0.272248 0.708668 0.837261 0.040 Uiso 1 1 calc R U . . .
H16B H 0.369218 0.630095 0.850499 0.040 Uiso 1 1 calc R U . . .
C17 C 0.2451(5) 0.6533(3) 0.90166(14) 0.0397(11) Uani 1 1 d D . . . .
H17A H 0.304101 0.695109 0.919188 0.048 Uiso 1 1 calc R U . . .
H17B H 0.155485 0.675636 0.901792 0.048 Uiso 1 1 calc R U . . .
C18 C 0.2545(4) 0.5681(3) 0.92777(16) 0.0391(11) Uani 1 1 d D . . . .
H18A H 0.182081 0.530598 0.914764 0.047 Uiso 1 1 calc R U . . .
H18B H 0.243180 0.578886 0.961392 0.047 Uiso 1 1 calc R U . . .
C19 C 0.3812(4) 0.5200(3) 0.92505(16) 0.0366(10) Uani 1 1 d D . . . .
H19A H 0.386641 0.502125 0.891908 0.044 Uiso 1 1 calc R U . . .
H19B H 0.379701 0.466867 0.944325 0.044 Uiso 1 1 calc R U . . .
C20 C 0.5031(4) 0.5711(3) 0.94173(16) 0.0360(10) Uani 1 1 d D . . . .
H20A H 0.498768 0.588892 0.974947 0.043 Uiso 1 1 calc R U . . .
H20B H 0.505904 0.624051 0.922403 0.043 Uiso 1 1 calc R U . . .
C21 C 0.6273(4) 0.5193(3) 0.93827(18) 0.0432(12) Uani 1 1 d D . . . .
H21A H 0.624576 0.467237 0.958292 0.052 Uiso 1 1 calc R U . . .
H21B H 0.629013 0.499749 0.905228 0.052 Uiso 1 1 calc R U . . .
C22 C 0.7524(5) 0.5680(3) 0.95301(18) 0.0498(13) Uani 1 1 d D U . . .
H22A H 0.825589 0.526520 0.954795 0.060 Uiso 0.811(8) 1 calc R U P A 1
H22B H 0.747745 0.591717 0.985083 0.060 Uiso 0.811(8) 1 calc R U P A 1
H22C H 0.807625 0.530689 0.975018 0.060 Uiso 0.189(8) 1 calc R U P A 2
H22D H 0.730160 0.619716 0.970942 0.060 Uiso 0.189(8) 1 calc R U P A 2
C23 C 0.7818(6) 0.6421(4) 0.91992(17) 0.0439(15) Uani 0.811(8) 1 d D U P A 1
H23A H 0.703520 0.678846 0.914487 0.053 Uiso 0.811(8) 1 calc R U P A 1
H23B H 0.851999 0.677940 0.936047 0.053 Uiso 0.811(8) 1 calc R U P A 1
C24 C 0.8225(6) 0.6143(3) 0.87196(18) 0.0421(14) Uani 0.811(8) 1 d D U P A 1
H24A H 0.901151 0.577739 0.876863 0.051 Uiso 0.811(8) 1 calc R U P A 1
H24B H 0.752305 0.579288 0.855143 0.051 Uiso 0.811(8) 1 calc R U P A 1
C25 C 0.8503(4) 0.6918(3) 0.84184(18) 0.0487(13) Uani 1 1 d D U . . .
H25A H 0.913507 0.728437 0.861153 0.058 Uiso 0.811(8) 1 calc R U P A 1
H25B H 0.895182 0.669862 0.815133 0.058 Uiso 0.811(8) 1 calc R U P A 1
H25C H 0.928022 0.723113 0.856011 0.058 Uiso 0.189(8) 1 calc R U P A 2
H25D H 0.874572 0.646646 0.819728 0.058 Uiso 0.189(8) 1 calc R U P A 2
C26 C 0.7425(4) 0.7505(3) 0.82115(17) 0.0407(11) Uani 1 1 d D . . . .
H26A H 0.780401 0.795063 0.801717 0.049 Uiso 1 1 calc R U . . .
H26B H 0.704898 0.780392 0.847334 0.049 Uiso 1 1 calc R U . . .
C27 C 0.6332(4) 0.7046(3) 0.79068(16) 0.0373(11) Uani 1 1 d D . . . .
H27A H 0.589841 0.663546 0.810673 0.045 Uiso 1 1 calc R U . . .
H27B H 0.567910 0.747876 0.778436 0.045 Uiso 1 1 calc R U . . .
C28 C 0.6803(4) 0.6555(3) 0.74907(14) 0.0309(10) Uani 1 1 d D . . . .
H28A H 0.750361 0.615317 0.761142 0.037 Uiso 1 1 calc R U . . .
H28B H 0.717735 0.697177 0.727818 0.037 Uiso 1 1 calc R U . . .
C29 C 0.0914(8) 0.5344(6) 0.7290(3) 0.029(2) Uani 0.641(5) 1 d D U P B 1
H29A H 0.070176 0.480746 0.745445 0.035 Uiso 0.641(5) 1 calc R U P B 1
H29B H 0.017268 0.574720 0.729429 0.035 Uiso 0.641(5) 1 calc R U P B 1
C30 C 0.1150(10) 0.5142(7) 0.6782(3) 0.0350(18) Uani 0.641(5) 1 d D U P B 1
H30A H 0.139315 0.568025 0.662529 0.042 Uiso 0.641(5) 1 calc R U P B 1
H30B H 0.188802 0.473512 0.678278 0.042 Uiso 0.641(5) 1 calc R U P B 1
C31 C -0.0032(8) 0.4750(6) 0.6501(3) 0.0389(18) Uani 0.641(5) 1 d D U P B 1
H31A H -0.044258 0.434430 0.671018 0.047 Uiso 0.641(5) 1 calc R U P B 1
H31B H -0.066330 0.521940 0.641845 0.047 Uiso 0.641(5) 1 calc R U P B 1
C32 C 0.0184(8) 0.4277(6) 0.6055(3) 0.0587(19) Uani 0.641(5) 1 d D U P B 1
H32A H -0.066009 0.421880 0.586090 0.070 Uiso 0.641(5) 1 calc R U P B 1
H32B H 0.049974 0.368863 0.613913 0.070 Uiso 0.641(5) 1 calc R U P B 1
C33 C 0.1138(9) 0.4705(6) 0.5760(3) 0.0561(19) Uani 0.641(5) 1 d D U P B 1
H33A H 0.194633 0.482912 0.596569 0.067 Uiso 0.641(5) 1 calc R U P B 1
H33B H 0.077021 0.526484 0.564442 0.067 Uiso 0.641(5) 1 calc R U P B 1
C34 C 0.1485(10) 0.4182(7) 0.5338(3) 0.061(2) Uani 0.641(5) 1 d D U P B 1
H34A H 0.074933 0.419791 0.508768 0.073 Uiso 0.641(5) 1 calc R U P B 1
H34B H 0.162947 0.357255 0.543487 0.073 Uiso 0.641(5) 1 calc R U P B 1
C35 C 0.2706(8) 0.4530(6) 0.5141(4) 0.049(2) Uani 0.641(5) 1 d D U P B 1
H35A H 0.245698 0.500893 0.491986 0.058 Uiso 0.641(5) 1 calc R U P B 1
H35B H 0.329984 0.476614 0.540379 0.058 Uiso 0.641(5) 1 calc R U P B 1
C36 C 0.3424(9) 0.3848(5) 0.4884(3) 0.050(2) Uani 0.641(5) 1 d D U P B 1
H36A H 0.420402 0.411347 0.476985 0.060 Uiso 0.641(5) 1 calc R U P B 1
H36B H 0.285538 0.364938 0.460414 0.060 Uiso 0.641(5) 1 calc R U P B 1
C37 C 0.3841(9) 0.3066(5) 0.5189(3) 0.0524(16) Uani 0.641(5) 1 d D U P B 1
H37A H 0.438150 0.267922 0.501243 0.063 Uiso 0.641(5) 1 calc R U P B 1
H37B H 0.306294 0.273964 0.526132 0.063 Uiso 0.641(5) 1 calc R U P B 1
C38 C 0.4616(6) 0.3347(4) 0.5651(2) 0.0370(15) Uani 0.641(5) 1 d D U P B 1
H38A H 0.402669 0.367081 0.584016 0.044 Uiso 0.641(5) 1 calc R U P B 1
H38B H 0.489712 0.282218 0.583138 0.044 Uiso 0.641(5) 1 calc R U P B 1
C39 C 0.5807(6) 0.3902(4) 0.5603(2) 0.0359(15) Uani 0.641(5) 1 d D U P B 1
H39A H 0.643647 0.355763 0.544186 0.043 Uiso 0.641(5) 1 calc R U P B 1
H39B H 0.554280 0.439905 0.539699 0.043 Uiso 0.641(5) 1 calc R U P B 1
C40 C 0.6491(8) 0.4244(5) 0.6060(2) 0.0360(17) Uani 0.641(5) 1 d D U P B 1
H40A H 0.723653 0.460105 0.598462 0.043 Uiso 0.641(5) 1 calc R U P B 1
H40B H 0.684240 0.374903 0.625215 0.043 Uiso 0.641(5) 1 calc R U P B 1
C41 C 0.5642(12) 0.4785(8) 0.6358(3) 0.036(2) Uani 0.641(5) 1 d D U P B 1
H41A H 0.514333 0.520600 0.614988 0.043 Uiso 0.641(5) 1 calc R U P B 1
H41B H 0.501229 0.440046 0.649333 0.043 Uiso 0.641(5) 1 calc R U P B 1
C42 C 0.6420(13) 0.5273(15) 0.6759(8) 0.0336(19) Uani 0.641(5) 1 d D U P B 1
H42A H 0.704594 0.565193 0.661669 0.040 Uiso 0.641(5) 1 calc R U P B 1
H42B H 0.693260 0.484434 0.695675 0.040 Uiso 0.641(5) 1 calc R U P B 1
C29A C 0.1190(14) 0.5163(11) 0.7215(5) 0.027(3) Uani 0.359(5) 1 d D U P B 2
H29C H 0.139942 0.454754 0.728004 0.032 Uiso 0.359(5) 1 calc R U P B 2
H29D H 0.031650 0.527046 0.731605 0.032 Uiso 0.359(5) 1 calc R U P B 2
C30A C 0.112(2) 0.5306(11) 0.6684(5) 0.032(2) Uani 0.359(5) 1 d D U P B 2
H30C H 0.073997 0.588063 0.660821 0.038 Uiso 0.359(5) 1 calc R U P B 2
H30D H 0.201835 0.530761 0.658822 0.038 Uiso 0.359(5) 1 calc R U P B 2
C31A C 0.0331(13) 0.4624(9) 0.6399(4) 0.033(2) Uani 0.359(5) 1 d D U P B 2
H31C H 0.086206 0.409478 0.638352 0.039 Uiso 0.359(5) 1 calc R U P B 2
H31D H -0.043817 0.447580 0.656297 0.039 Uiso 0.359(5) 1 calc R U P B 2
C32A C -0.0115(10) 0.4914(8) 0.5903(3) 0.031(2) Uani 0.359(5) 1 d D U P B 2
H32C H -0.064428 0.544262 0.592373 0.037 Uiso 0.359(5) 1 calc R U P B 2
H32D H -0.069226 0.446216 0.575192 0.037 Uiso 0.359(5) 1 calc R U P B 2
C33A C 0.0932(12) 0.5102(9) 0.5582(4) 0.043(2) Uani 0.359(5) 1 d D U P B 2
H33C H 0.155807 0.552280 0.573626 0.052 Uiso 0.359(5) 1 calc R U P B 2
H33D H 0.053642 0.535883 0.528336 0.052 Uiso 0.359(5) 1 calc R U P B 2
C34A C 0.1642(18) 0.4273(10) 0.5477(6) 0.052(2) Uani 0.359(5) 1 d D U P B 2
H34C H 0.100888 0.380023 0.540403 0.062 Uiso 0.359(5) 1 calc R U P B 2
H34D H 0.223789 0.410132 0.575492 0.062 Uiso 0.359(5) 1 calc R U P B 2
C35A C 0.2410(19) 0.4434(12) 0.5054(7) 0.056(3) Uani 0.359(5) 1 d D U P B 2
H35C H 0.180969 0.468983 0.479839 0.067 Uiso 0.359(5) 1 calc R U P B 2
H35D H 0.308068 0.487366 0.514774 0.067 Uiso 0.359(5) 1 calc R U P B 2
C36A C 0.3080(16) 0.3671(12) 0.4847(6) 0.058(3) Uani 0.359(5) 1 d D U P B 2
H36C H 0.346593 0.386720 0.456152 0.070 Uiso 0.359(5) 1 calc R U P B 2
H36D H 0.241414 0.323129 0.474666 0.070 Uiso 0.359(5) 1 calc R U P B 2
C37A C 0.4142(16) 0.3241(9) 0.5179(6) 0.0524(16) Uani 0.359(5) 1 d D U P B 2
H37C H 0.468584 0.287366 0.499260 0.063 Uiso 0.359(5) 1 calc R U P B 2
H37D H 0.373953 0.286565 0.540491 0.063 Uiso 0.359(5) 1 calc R U P B 2
C38A C 0.4997(16) 0.3920(9) 0.5450(5) 0.062(2) Uani 0.359(5) 1 d D U P B 2
H38C H 0.570526 0.410622 0.526422 0.075 Uiso 0.359(5) 1 calc R U P B 2
H38D H 0.447546 0.443145 0.551963 0.075 Uiso 0.359(5) 1 calc R U P B 2
C39A C 0.5548(15) 0.3486(8) 0.5905(5) 0.056(2) Uani 0.359(5) 1 d D U P B 2
H39C H 0.482071 0.327988 0.607639 0.067 Uiso 0.359(5) 1 calc R U P B 2
H39D H 0.605921 0.297544 0.582600 0.067 Uiso 0.359(5) 1 calc R U P B 2
C40A C 0.6402(15) 0.4073(10) 0.6226(6) 0.047(3) Uani 0.359(5) 1 d D U P B 2
H40C H 0.701154 0.438069 0.603729 0.057 Uiso 0.359(5) 1 calc R U P B 2
H40D H 0.692130 0.372058 0.646555 0.057 Uiso 0.359(5) 1 calc R U P B 2
C41A C 0.561(2) 0.4735(14) 0.6475(7) 0.038(2) Uani 0.359(5) 1 d D U P B 2
H41C H 0.505213 0.506950 0.623761 0.045 Uiso 0.359(5) 1 calc R U P B 2
H41D H 0.504392 0.443379 0.668225 0.045 Uiso 0.359(5) 1 calc R U P B 2
C42A C 0.653(2) 0.534(3) 0.6769(16) 0.035(3) Uani 0.359(5) 1 d D U P B 2
H42C H 0.695400 0.574621 0.656117 0.042 Uiso 0.359(5) 1 calc R U P B 2
H42D H 0.721099 0.501334 0.696024 0.042 Uiso 0.359(5) 1 calc R U P B 2
C43 C 0.3399(6) 0.4103(3) 0.79450(18) 0.0466(13) Uani 1 1 d . . . . .
H43A H 0.371227 0.411932 0.828141 0.070 Uiso 1 1 calc R U . . .
H43B H 0.361301 0.354367 0.781223 0.070 Uiso 1 1 calc R U . . .
H43C H 0.245495 0.418485 0.790698 0.070 Uiso 1 1 calc R U . . .
C44 C 0.5936(6) 0.4300(3) 0.7723(2) 0.0620(17) Uani 1 1 d . . . . .
H44A H 0.589738 0.399883 0.802365 0.093 Uiso 1 1 calc R U . . .
H44B H 0.672279 0.465456 0.773822 0.093 Uiso 1 1 calc R U . . .
H44C H 0.595237 0.387560 0.746774 0.093 Uiso 1 1 calc R U . . .
C23A C 0.8339(19) 0.5973(19) 0.9141(7) 0.046(3) Uani 0.189(8) 1 d D U P A 2
H23C H 0.861742 0.545896 0.897086 0.055 Uiso 0.189(8) 1 calc R U P A 2
H23D H 0.912965 0.626547 0.928747 0.055 Uiso 0.189(8) 1 calc R U P A 2
C24A C 0.7613(18) 0.6587(17) 0.8786(7) 0.044(3) Uani 0.189(8) 1 d D U P A 2
H24C H 0.728295 0.708504 0.895602 0.053 Uiso 0.189(8) 1 calc R U P A 2
H24D H 0.685799 0.628338 0.862007 0.053 Uiso 0.189(8) 1 calc R U P A 2

loop_
_atom_site_aniso_label
_atom_site_aniso_U_11
_atom_site_aniso_U_22
_atom_site_aniso_U_33
_atom_site_aniso_U_23
_atom_site_aniso_U_13
_atom_site_aniso_U_12
Pt1 0.03556(10) 0.01469(8) 0.03625(10) 0.00581(7) 0.00002(7) 0.00156(7)
P1 0.0230(5) 0.0294(6) 0.0276(6) 0.0085(4) -0.0025(4) -0.0063(4)
P2 0.0221(5) 0.0212(5) 0.0347(6) -0.0009(4) 0.0026(4) 0.0048(4)
C1 0.023(2) 0.029(2) 0.031(2) 0.0085(18) 0.0042(17) 0.0042(17)
C2 0.030(2) 0.062(3) 0.043(3) 0.020(2) 0.012(2) 0.016(2)
C3 0.033(3) 0.048(3) 0.050(3) 0.001(2) 0.011(2) 0.015(2)
C4 0.031(2) 0.028(2) 0.051(3) 0.013(2) 0.012(2) 0.0084(19)
C5 0.029(2) 0.031(2) 0.050(3) 0.005(2) 0.016(2) 0.0078(19)
C6 0.035(3) 0.054(3) 0.055(3) 0.001(3) 0.003(2) 0.018(2)
C7 0.041(3) 0.062(3) 0.039(3) 0.016(2) -0.002(2) 0.017(2)
C8 0.027(2) 0.066(4) 0.050(3) -0.016(3) 0.007(2) -0.008(2)
C9 0.035(3) 0.077(4) 0.039(3) -0.013(3) 0.004(2) -0.005(3)
C10 0.033(2) 0.054(3) 0.030(2) 0.003(2) 0.005(2) -0.003(2)
C11 0.033(2) 0.042(3) 0.035(3) 0.004(2) 0.004(2) -0.010(2)
C12 0.033(2) 0.028(2) 0.028(2) -0.0002(17) 0.0080(18) -0.0052(18)
C13 0.024(2) 0.026(2) 0.034(2) -0.0037(18) 0.0080(18) -0.0029(17)
C14 0.023(2) 0.0191(19) 0.034(2) -0.0010(17) 0.0064(17) 0.0011(16)
C15 0.024(2) 0.046(3) 0.031(2) 0.014(2) 0.0001(18) -0.0042(19)
C16 0.032(2) 0.039(3) 0.030(2) 0.0066(19) 0.0025(19) -0.0009(19)
C17 0.037(3) 0.047(3) 0.035(3) 0.004(2) 0.003(2) 0.002(2)
C18 0.037(3) 0.052(3) 0.028(2) 0.004(2) -0.001(2) -0.009(2)
C19 0.043(3) 0.034(2) 0.031(2) 0.0055(19) -0.003(2) -0.008(2)
C20 0.039(3) 0.035(2) 0.033(3) 0.0031(19) -0.004(2) -0.006(2)
C21 0.042(3) 0.041(3) 0.045(3) 0.007(2) 0.001(2) -0.004(2)
C22 0.039(3) 0.063(3) 0.045(3) 0.014(2) -0.005(2) -0.005(2)
C23 0.035(3) 0.055(3) 0.041(3) 0.005(3) 0.000(2) -0.010(3)
C24 0.029(3) 0.053(3) 0.043(3) 0.002(3) 0.000(2) 0.003(2)
C25 0.039(3) 0.064(3) 0.041(3) 0.004(2) -0.003(2) -0.016(2)
C26 0.034(2) 0.047(3) 0.042(3) -0.008(2) 0.005(2) -0.014(2)
C27 0.024(2) 0.039(3) 0.049(3) -0.009(2) 0.005(2) -0.0016(19)
C28 0.021(2) 0.036(2) 0.036(2) -0.0019(19) 0.0021(18) 0.0011(18)
C29 0.023(4) 0.035(4) 0.030(4) 0.004(3) 0.002(3) -0.006(3)
C30 0.025(3) 0.041(4) 0.038(4) -0.007(3) 0.000(3) 0.005(3)
C31 0.038(4) 0.043(4) 0.035(3) -0.003(3) -0.001(3) -0.006(3)
C32 0.051(4) 0.072(4) 0.053(4) -0.013(4) 0.004(3) -0.008(4)
C33 0.060(4) 0.064(4) 0.044(4) -0.017(3) 0.005(3) -0.010(4)
C34 0.063(4) 0.078(4) 0.044(4) -0.017(4) 0.010(4) 0.000(4)
C35 0.052(4) 0.055(4) 0.039(4) -0.009(3) 0.008(3) 0.000(3)
C36 0.048(4) 0.048(4) 0.056(4) -0.025(3) 0.009(3) -0.017(3)
C37 0.050(3) 0.045(3) 0.064(3) -0.015(3) 0.016(3) -0.014(3)
C38 0.035(3) 0.028(3) 0.051(3) -0.008(3) 0.019(3) 0.000(3)
C39 0.032(3) 0.034(3) 0.044(4) -0.013(3) 0.018(3) -0.001(3)
C40 0.039(3) 0.031(3) 0.040(4) -0.001(3) 0.014(3) 0.004(3)
C41 0.037(3) 0.030(3) 0.040(4) -0.009(3) 0.004(3) 0.005(3)
C42 0.028(4) 0.029(4) 0.044(4) -0.004(3) 0.007(4) 0.007(3)
C29A 0.015(5) 0.033(6) 0.032(5) 0.003(4) 0.004(4) 0.005(5)
C30A 0.029(4) 0.033(5) 0.033(5) 0.001(4) 0.000(4) 0.000(4)
C31A 0.031(4) 0.036(4) 0.033(4) -0.012(4) 0.008(4) 0.000(4)
C32A 0.034(4) 0.030(4) 0.029(4) -0.013(4) 0.000(3) -0.005(4)
C33A 0.047(5) 0.049(5) 0.032(5) -0.011(4) -0.004(4) 0.001(4)
C34A 0.054(5) 0.064(5) 0.038(5) -0.022(4) 0.007(4) -0.003(4)
C35A 0.060(5) 0.063(5) 0.045(5) -0.017(4) 0.012(4) -0.001(4)
C36A 0.057(5) 0.056(5) 0.063(5) -0.022(4) 0.015(4) -0.010(4)
C37A 0.050(3) 0.045(3) 0.064(3) -0.015(3) 0.016(3) -0.014(3)
C38A 0.064(5) 0.055(4) 0.068(5) -0.012(4) 0.008(4) -0.003(4)
C39A 0.059(4) 0.047(4) 0.064(5) -0.014(4) 0.010(4) 0.005(4)
C40A 0.045(4) 0.043(5) 0.054(5) -0.016(4) 0.002(5) 0.009(4)
C41A 0.036(4) 0.033(4) 0.045(5) -0.011(4) 0.009(4) 0.008(4)
C42A 0.031(5) 0.030(5) 0.045(5) -0.011(5) 0.004(5) 0.007(5)
C43 0.075(4) 0.020(2) 0.044(3) 0.011(2) 0.004(3) -0.011(2)
C44 0.074(4) 0.037(3) 0.076(4) 0.021(3) 0.011(3) 0.032(3)
C23A 0.034(5) 0.060(6) 0.043(5) 0.003(5) -0.003(5) -0.003(5)
C24A 0.035(5) 0.055(5) 0.040(5) -0.001(5) -0.006(5) -0.005(5)

loop_
_atom_type_symbol
_atom_type_description
_atom_type_scat_dispersion_real
_atom_type_scat_dispersion_imag
_atom_type_scat_source
C C 0.0033 0.0016 'International Tables Vol C Tables 4.2.6.8 and 6.1.1.4'
H H 0.0000 0.0000 'International Tables Vol C Tables 4.2.6.8 and 6.1.1.4'
P P 0.1023 0.0942 'International Tables Vol C Tables 4.2.6.8 and 6.1.1.4'
Pt Pt -1.7033 8.3905 'International Tables Vol C Tables 4.2.6.8 and 6.1.1.4'

loop_
_geom_angle_atom_site_label_1
_geom_angle_atom_site_label_2
_geom_angle_atom_site_label_3
_geom_angle
_geom_angle_site_symmetry_1
_geom_angle_site_symmetry_3
_geom_angle_publ_flag
P2 Pt1 P1 104.15(4) . . ?
C43 Pt1 P1 86.76(16) . . ?
C43 Pt1 P2 167.83(15) . . ?
C43 Pt1 C44 82.6(2) . . ?
C44 Pt1 P1 167.78(17) . . ?
C44 Pt1 P2 87.06(17) . . ?
C1 P1 Pt1 124.22(13) . . ?
C1 P1 C29A 106.1(6) . . ?
C15 P1 Pt1 109.99(15) . . ?
C15 P1 C1 102.1(2) . . ?
C15 P1 C29A 110.0(5) . . ?
C29 P1 Pt1 118.1(3) . . ?
C29 P1 C1 99.0(4) . . ?
C29 P1 C15 99.8(3) . . ?
C29A P1 Pt1 104.1(5) . . ?
C14 P2 Pt1 118.80(12) . . ?
C14 P2 C28 105.1(2) . . ?
C14 P2 C42 102.1(10) . . ?
C14 P2 C42A 101.8(19) . . ?
C28 P2 Pt1 115.09(15) . . ?
C28 P2 C42 103.2(4) . . ?
C28 P2 C42A 98.6(8) . . ?
C42 P2 Pt1 110.7(8) . . ?
C42A P2 Pt1 114.8(15) . . ?
P1 C1 H1A 108.4 . . ?
P1 C1 H1B 108.4 . . ?
H1A C1 H1B 107.5 . . ?
C2 C1 P1 115.4(3) . . ?
C2 C1 H1A 108.4 . . ?
C2 C1 H1B 108.4 . . ?
C1 C2 H2A 108.6 . . ?
C1 C2 H2B 108.6 . . ?
H2A C2 H2B 107.6 . . ?
C3 C2 C1 114.7(4) . . ?
C3 C2 H2A 108.6 . . ?
C3 C2 H2B 108.6 . . ?
C2 C3 H3A 108.1 . . ?
C2 C3 H3B 108.1 . . ?
H3A C3 H3B 107.3 . . ?
C4 C3 C2 116.7(4) . . ?
C4 C3 H3A 108.1 . . ?
C4 C3 H3B 108.1 . . ?
C3 C4 H4A 108.6 . . ?
C3 C4 H4B 108.6 . . ?
C3 C4 C5 114.5(4) . . ?
H4A C4 H4B 107.6 . . ?
C5 C4 H4A 108.6 . . ?
C5 C4 H4B 108.6 . . ?
C4 C5 H5A 108.7 . . ?
C4 C5 H5B 108.7 . . ?
C4 C5 C6 114.1(4) . . ?
H5A C5 H5B 107.6 . . ?
C6 C5 H5A 108.7 . . ?
C6 C5 H5B 108.7 . . ?
C5 C6 H6A 108.6 . . ?
C5 C6 H6B 108.6 . . ?
C5 C6 C7 114.7(4) . . ?
H6A C6 H6B 107.6 . . ?
C7 C6 H6A 108.6 . . ?
C7 C6 H6B 108.6 . . ?
C6 C7 H7A 108.9 . . ?
C6 C7 H7B 108.9 . . ?
H7A C7 H7B 107.7 . . ?
C8 C7 C6 113.4(4) . . ?
C8 C7 H7A 108.9 . . ?
C8 C7 H7B 108.9 . . ?
C7 C8 H8A 108.6 . . ?
C7 C8 H8B 108.6 . . ?
C7 C8 C9 114.7(4) . . ?
H8A C8 H8B 107.6 . . ?
C9 C8 H8A 108.6 . . ?
C9 C8 H8B 108.6 . . ?
C8 C9 H9A 108.8 . . ?
C8 C9 H9B 108.8 . . ?
H9A C9 H9B 107.7 . . ?
C10 C9 C8 113.6(4) . . ?
C10 C9 H9A 108.8 . . ?
C10 C9 H9B 108.8 . . ?
C9 C10 H10A 108.7 . . ?
C9 C10 H10B 108.7 . . ?
H10A C10 H10B 107.6 . . ?
C11 C10 C9 114.2(4) . . ?
C11 C10 H10A 108.7 . . ?
C11 C10 H10B 108.7 . . ?
C10 C11 H11A 108.9 . . ?
C10 C11 H11B 108.9 . . ?
H11A C11 H11B 107.7 . . ?
C12 C11 C10 113.5(3) . . ?
C12 C11 H11A 108.9 . . ?
C12 C11 H11B 108.9 . . ?
C11 C12 H12A 108.7 . . ?
C11 C12 H12B 108.7 . . ?
C11 C12 C13 114.0(3) . . ?
H12A C12 H12B 107.6 . . ?
C13 C12 H12A 108.7 . . ?
C13 C12 H12B 108.7 . . ?
C12 C13 H13A 109.1 . . ?
C12 C13 H13B 109.1 . . ?
C12 C13 C14 112.5(3) . . ?
H13A C13 H13B 107.8 . . ?
C14 C13 H13A 109.1 . . ?
C14 C13 H13B 109.1 . . ?
P2 C14 H14A 107.6 . . ?
P2 C14 H14B 107.6 . . ?
C13 C14 P2 119.1(3) . . ?
C13 C14 H14A 107.6 . . ?
C13 C14 H14B 107.6 . . ?
H14A C14 H14B 107.0 . . ?
P1 C15 H15A 109.1 . . ?
P1 C15 H15B 109.1 . . ?
H15A C15 H15B 107.8 . . ?
C16 C15 P1 112.7(3) . . ?
C16 C15 H15A 109.1 . . ?
C16 C15 H15B 109.1 . . ?
C15 C16 H16A 108.8 . . ?
C15 C16 H16B 108.8 . . ?
C15 C16 C17 113.9(4) . . ?
H16A C16 H16B 107.7 . . ?
C17 C16 H16A 108.8 . . ?
C17 C16 H16B 108.8 . . ?
C16 C17 H17A 108.5 . . ?
C16 C17 H17B 108.5 . . ?
H17A C17 H17B 107.5 . . ?
C18 C17 C16 115.2(4) . . ?
C18 C17 H17A 108.5 . . ?
C18 C17 H17B 108.5 . . ?
C17 C18 H18A 108.6 . . ?
C17 C18 H18B 108.6 . . ?
C17 C18 C19 114.6(4) . . ?
H18A C18 H18B 107.6 . . ?
C19 C18 H18A 108.6 . . ?
C19 C18 H18B 108.6 . . ?
C18 C19 H19A 108.5 . . ?
C18 C19 H19B 108.5 . . ?
C18 C19 C20 115.0(4) . . ?
H19A C19 H19B 107.5 . . ?
C20 C19 H19A 108.5 . . ?
C20 C19 H19B 108.5 . . ?
C19 C20 H20A 109.1 . . ?
C19 C20 H20B 109.1 . . ?
C19 C20 C21 112.5(3) . . ?
H20A C20 H20B 107.8 . . ?
C21 C20 H20A 109.1 . . ?
C21 C20 H20B 109.1 . . ?
C20 C21 H21A 108.5 . . ?
C20 C21 H21B 108.5 . . ?
H21A C21 H21B 107.5 . . ?
C22 C21 C20 115.0(4) . . ?
C22 C21 H21A 108.5 . . ?
C22 C21 H21B 108.5 . . ?
C21 C22 H22A 108.6 . . ?
C21 C22 H22B 108.6 . . ?
C21 C22 H22C 107.9 . . ?
C21 C22 H22D 107.9 . . ?
C21 C22 C23 114.7(4) . . ?
C21 C22 C23A 117.7(11) . . ?
H22A C22 H22B 107.6 . . ?
H22C C22 H22D 107.2 . . ?
C23 C22 H22A 108.6 . . ?
C23 C22 H22B 108.6 . . ?
C23A C22 H22C 107.9 . . ?
C23A C22 H22D 107.9 . . ?
C22 C23 H23A 108.5 . . ?
C22 C23 H23B 108.5 . . ?
H23A C23 H23B 107.5 . . ?
C24 C23 C22 115.2(5) . . ?
C24 C23 H23A 108.5 . . ?
C24 C23 H23B 108.5 . . ?
C23 C24 H24A 109.3 . . ?
C23 C24 H24B 109.3 . . ?
H24A C24 H24B 108.0 . . ?
C25 C24 C23 111.4(4) . . ?
C25 C24 H24A 109.3 . . ?
C25 C24 H24B 109.3 . . ?
C24 C25 H25A 107.0 . . ?
C24 C25 H25B 107.0 . . ?
H25A C25 H25B 106.7 . . ?
H25C C25 H25D 110.9 . . ?
C26 C25 C24 121.4(4) . . ?
C26 C25 H25A 107.0 . . ?
C26 C25 H25B 107.0 . . ?
C26 C25 H25C 113.7 . . ?
C26 C25 H25D 113.7 . . ?
C26 C25 C24A 89.8(9) . . ?
C24A C25 H25C 113.7 . . ?
C24A C25 H25D 113.7 . . ?
C25 C26 H26A 108.6 . . ?
C25 C26 H26B 108.6 . . ?
C25 C26 C27 114.6(4) . . ?
H26A C26 H26B 107.6 . . ?
C27 C26 H26A 108.6 . . ?
C27 C26 H26B 108.6 . . ?
C26 C27 H27A 108.9 . . ?
C26 C27 H27B 108.9 . . ?
H27A C27 H27B 107.7 . . ?
C28 C27 C26 113.2(3) . . ?
C28 C27 H27A 108.9 . . ?
C28 C27 H27B 108.9 . . ?
P2 C28 H28A 108.9 . . ?
P2 C28 H28B 108.9 . . ?
C27 C28 P2 113.4(3) . . ?
C27 C28 H28A 108.9 . . ?
C27 C28 H28B 108.9 . . ?
H28A C28 H28B 107.7 . . ?
P1 C29 H29A 109.9 . . ?
P1 C29 H29B 109.9 . . ?
H29A C29 H29B 108.3 . . ?
C30 C29 P1 108.8(5) . . ?
C30 C29 H29A 109.9 . . ?
C30 C29 H29B 109.9 . . ?
C29 C30 H30A 109.1 . . ?
C29 C30 H30B 109.1 . . ?
H30A C30 H30B 107.8 . . ?
C31 C30 C29 112.6(7) . . ?
C31 C30 H30A 109.1 . . ?
C31 C30 H30B 109.1 . . ?
C30 C31 H31A 108.0 . . ?
C30 C31 H31B 108.0 . . ?
H31A C31 H31B 107.2 . . ?
C32 C31 C30 117.3(7) . . ?
C32 C31 H31A 108.0 . . ?
C32 C31 H31B 108.0 . . ?
C31 C32 H32A 108.6 . . ?
C31 C32 H32B 108.6 . . ?
C31 C32 C33 114.6(7) . . ?
H32A C32 H32B 107.6 . . ?
C33 C32 H32A 108.6 . . ?
C33 C32 H32B 108.6 . . ?
C32 C33 H33A 108.5 . . ?
C32 C33 H33B 108.5 . . ?
C32 C33 C34 115.1(7) . . ?
H33A C33 H33B 107.5 . . ?
C34 C33 H33A 108.5 . . ?
C34 C33 H33B 108.5 . . ?
C33 C34 H34A 109.3 . . ?
C33 C34 H34B 109.3 . . ?
C33 C34 C35 111.8(7) . . ?
H34A C34 H34B 107.9 . . ?
C35 C34 H34A 109.3 . . ?
C35 C34 H34B 109.3 . . ?
C34 C35 H35A 108.9 . . ?
C34 C35 H35B 108.9 . . ?
H35A C35 H35B 107.8 . . ?
C36 C35 C34 113.1(7) . . ?
C36 C35 H35A 108.9 . . ?
C36 C35 H35B 108.9 . . ?
C35 C36 H36A 108.8 . . ?
C35 C36 H36B 108.8 . . ?
C35 C36 C37 113.7(8) . . ?
H36A C36 H36B 107.7 . . ?
C37 C36 H36A 108.8 . . ?
C37 C36 H36B 108.8 . . ?
C36 C37 H37A 109.5 . . ?
C36 C37 H37B 109.5 . . ?
C36 C37 C38 110.8(7) . . ?
H37A C37 H37B 108.1 . . ?
C38 C37 H37A 109.5 . . ?
C38 C37 H37B 109.5 . . ?
C37 C38 H38A 108.2 . . ?
C37 C38 H38B 108.2 . . ?
H38A C38 H38B 107.4 . . ?
C39 C38 C37 116.3(6) . . ?
C39 C38 H38A 108.2 . . ?
C39 C38 H38B 108.2 . . ?
C38 C39 H39A 108.3 . . ?
C38 C39 H39B 108.3 . . ?
H39A C39 H39B 107.4 . . ?
C40 C39 C38 115.8(6) . . ?
C40 C39 H39A 108.3 . . ?
C40 C39 H39B 108.3 . . ?
C39 C40 H40A 108.5 . . ?
C39 C40 H40B 108.5 . . ?
C39 C40 C41 115.0(6) . . ?
H40A C40 H40B 107.5 . . ?
C41 C40 H40A 108.5 . . ?
C41 C40 H40B 108.5 . . ?
C40 C41 H41A 108.9 . . ?
C40 C41 H41B 108.9 . . ?
H41A C41 H41B 107.7 . . ?
C42 C41 C40 113.3(7) . . ?
C42 C41 H41A 108.9 . . ?
C42 C41 H41B 108.9 . . ?
P2 C42 H42A 107.8 . . ?
P2 C42 H42B 107.8 . . ?
C41 C42 P2 118.0(8) . . ?
C41 C42 H42A 107.8 . . ?
C41 C42 H42B 107.8 . . ?
H42A C42 H42B 107.1 . . ?
P1 C29A H29C 108.2 . . ?
P1 C29A H29D 108.2 . . ?
H29C C29A H29D 107.3 . . ?
C30A C29A P1 116.5(10) . . ?
C30A C29A H29C 108.2 . . ?
C30A C29A H29D 108.2 . . ?
C29A C30A H30C 108.9 . . ?
C29A C30A H30D 108.9 . . ?
H30C C30A H30D 107.7 . . ?
C31A C30A C29A 113.3(10) . . ?
C31A C30A H30C 108.9 . . ?
C31A C30A H30D 108.9 . . ?
C30A C31A H31C 109.0 . . ?
C30A C31A H31D 109.0 . . ?
H31C C31A H31D 107.8 . . ?
C32A C31A C30A 113.0(10) . . ?
C32A C31A H31C 109.0 . . ?
C32A C31A H31D 109.0 . . ?
C31A C32A H32C 108.1 . . ?
C31A C32A H32D 108.1 . . ?
C31A C32A C33A 116.8(10) . . ?
H32C C32A H32D 107.3 . . ?
C33A C32A H32C 108.1 . . ?
C33A C32A H32D 108.1 . . ?
C32A C33A H33C 109.6 . . ?
C32A C33A H33D 109.6 . . ?
C32A C33A C34A 110.2(10) . . ?
H33C C33A H33D 108.1 . . ?
C34A C33A H33C 109.6 . . ?
C34A C33A H33D 109.6 . . ?
C33A C34A H34C 110.0 . . ?
C33A C34A H34D 110.0 . . ?
C33A C34A C35A 108.5(10) . . ?
H34C C34A H34D 108.4 . . ?
C35A C34A H34C 110.0 . . ?
C35A C34A H34D 110.0 . . ?
C34A C35A H35C 107.8 . . ?
C34A C35A H35D 107.8 . . ?
H35C C35A H35D 107.1 . . ?
C36A C35A C34A 118.1(13) . . ?
C36A C35A H35C 107.8 . . ?
C36A C35A H35D 107.8 . . ?
C35A C36A H36C 108.4 . . ?
C35A C36A H36D 108.4 . . ?
C35A C36A C37A 115.4(13) . . ?
H36C C36A H36D 107.5 . . ?
C37A C36A H36C 108.4 . . ?
C37A C36A H36D 108.4 . . ?
C36A C37A H37C 109.5 . . ?
C36A C37A H37D 109.5 . . ?
C36A C37A C38A 110.8(11) . . ?
H37C C37A H37D 108.1 . . ?
C38A C37A H37C 109.5 . . ?
C38A C37A H37D 109.5 . . ?
C37A C38A H38C 110.5 . . ?
C37A C38A H38D 110.5 . . ?
H38C C38A H38D 108.7 . . ?
C39A C38A C37A 106.0(10) . . ?
C39A C38A H38C 110.5 . . ?
C39A C38A H38D 110.5 . . ?
C38A C39A H39C 108.9 . . ?
C38A C39A H39D 108.9 . . ?
H39C C39A H39D 107.7 . . ?
C40A C39A C38A 113.3(11) . . ?
C40A C39A H39C 108.9 . . ?
C40A C39A H39D 108.9 . . ?
C39A C40A H40C 109.2 . . ?
C39A C40A H40D 109.2 . . ?
C39A C40A C41A 112.0(12) . . ?
H40C C40A H40D 107.9 . . ?
C41A C40A H40C 109.2 . . ?
C41A C40A H40D 109.2 . . ?
C40A C41A H41C 109.8 . . ?
C40A C41A H41D 109.8 . . ?
H41C C41A H41D 108.2 . . ?
C42A C41A C40A 109.5(11) . . ?
C42A C41A H41C 109.8 . . ?
C42A C41A H41D 109.8 . . ?
P2 C42A H42C 110.5 . . ?
P2 C42A H42D 110.5 . . ?
C41A C42A P2 106.0(11) . . ?
C41A C42A H42C 110.5 . . ?
C41A C42A H42D 110.5 . . ?
H42C C42A H42D 108.7 . . ?
Pt1 C43 H43A 109.5 . . ?
Pt1 C43 H43B 109.5 . . ?
Pt1 C43 H43C 109.5 . . ?
H43A C43 H43B 109.5 . . ?
H43A C43 H43C 109.5 . . ?
H43B C43 H43C 109.5 . . ?
Pt1 C44 H44A 109.5 . . ?
Pt1 C44 H44B 109.5 . . ?
Pt1 C44 H44C 109.5 . . ?
H44A C44 H44B 109.5 . . ?
H44A C44 H44C 109.5 . . ?
H44B C44 H44C 109.5 . . ?
C22 C23A H23C 108.9 . . ?
C22 C23A H23D 108.9 . . ?
C22 C23A C24A 113.2(11) . . ?
H23C C23A H23D 107.7 . . ?
C24A C23A H23C 108.9 . . ?
C24A C23A H23D 108.9 . . ?
C25 C24A H24C 109.3 . . ?
C25 C24A H24D 109.3 . . ?
C23A C24A C25 111.5(11) . . ?
C23A C24A H24C 109.3 . . ?
C23A C24A H24D 109.3 . . ?
H24C C24A H24D 108.0 . . ?

loop_
_geom_bond_atom_site_label_1
_geom_bond_atom_site_label_2
_geom_bond_distance
_geom_bond_site_symmetry_2
_geom_bond_publ_flag
Pt1 P1 2.2844(11) . ?
Pt1 P2 2.2818(11) . ?
Pt1 C43 2.105(4) . ?
Pt1 C44 2.106(5) . ?
P1 C1 1.839(4) . ?
P1 C15 1.832(4) . ?
P1 C29 1.828(7) . ?
P1 C29A 1.861(12) . ?
P2 C14 1.829(4) . ?
P2 C28 1.830(4) . ?
P2 C42 1.841(8) . ?
P2 C42A 1.832(13) . ?
C1 H1A 0.9900 . ?
C1 H1B 0.9900 . ?
C1 C2 1.524(4) . ?
C2 H2A 0.9900 . ?
C2 H2B 0.9900 . ?
C2 C3 1.520(5) . ?
C3 H3A 0.9900 . ?
C3 H3B 0.9900 . ?
C3 C4 1.510(5) . ?
C4 H4A 0.9900 . ?
C4 H4B 0.9900 . ?
C4 C5 1.517(5) . ?
C5 H5A 0.9900 . ?
C5 H5B 0.9900 . ?
C5 C6 1.523(5) . ?
C6 H6A 0.9900 . ?
C6 H6B 0.9900 . ?
C6 C7 1.531(5) . ?
C7 H7A 0.9900 . ?
C7 H7B 0.9900 . ?
C7 C8 1.522(5) . ?
C8 H8A 0.9900 . ?
C8 H8B 0.9900 . ?
C8 C9 1.532(5) . ?
C9 H9A 0.9900 . ?
C9 H9B 0.9900 . ?
C9 C10 1.528(5) . ?
C10 H10A 0.9900 . ?
C10 H10B 0.9900 . ?
C10 C11 1.520(5) . ?
C11 H11A 0.9900 . ?
C11 H11B 0.9900 . ?
C11 C12 1.513(5) . ?
C12 H12A 0.9900 . ?
C12 H12B 0.9900 . ?
C12 C13 1.528(4) . ?
C13 H13A 0.9900 . ?
C13 H13B 0.9900 . ?
C13 C14 1.530(4) . ?
C14 H14A 0.9900 . ?
C14 H14B 0.9900 . ?
C15 H15A 0.9900 . ?
C15 H15B 0.9900 . ?
C15 C16 1.525(5) . ?
C16 H16A 0.9900 . ?
C16 H16B 0.9900 . ?
C16 C17 1.525(5) . ?
C17 H17A 0.9900 . ?
C17 H17B 0.9900 . ?
C17 C18 1.513(5) . ?
C18 H18A 0.9900 . ?
C18 H18B 0.9900 . ?
C18 C19 1.517(5) . ?
C19 H19A 0.9900 . ?
C19 H19B 0.9900 . ?
C19 C20 1.524(5) . ?
C20 H20A 0.9900 . ?
C20 H20B 0.9900 . ?
C20 C21 1.527(5) . ?
C21 H21A 0.9900 . ?
C21 H21B 0.9900 . ?
C21 C22 1.521(5) . ?
C22 H22A 0.9900 . ?
C22 H22B 0.9900 . ?
C22 H22C 0.9900 . ?
C22 H22D 0.9900 . ?
C22 C23 1.534(5) . ?
C22 C23A 1.527(8) . ?
C23 H23A 0.9900 . ?
C23 H23B 0.9900 . ?
C23 C24 1.530(5) . ?
C24 H24A 0.9900 . ?
C24 H24B 0.9900 . ?
C24 C25 1.520(4) . ?
C25 H25A 0.9900 . ?
C25 H25B 0.9900 . ?
C25 H25C 0.9900 . ?
C25 H25D 0.9900 . ?
C25 C26 1.512(5) . ?
C25 C24A 1.548(8) . ?
C26 H26A 0.9900 . ?
C26 H26B 0.9900 . ?
C26 C27 1.531(4) . ?
C27 H27A 0.9900 . ?
C27 H27B 0.9900 . ?
C27 C28 1.528(4) . ?
C28 H28A 0.9900 . ?
C28 H28B 0.9900 . ?
C29 H29A 0.9900 . ?
C29 H29B 0.9900 . ?
C29 C30 1.522(5) . ?
C30 H30A 0.9900 . ?
C30 H30B 0.9900 . ?
C30 C31 1.520(5) . ?
C31 H31A 0.9900 . ?
C31 H31B 0.9900 . ?
C31 C32 1.501(6) . ?
C32 H32A 0.9900 . ?
C32 H32B 0.9900 . ?
C32 C33 1.512(6) . ?
C33 H33A 0.9900 . ?
C33 H33B 0.9900 . ?
C33 C34 1.521(5) . ?
C34 H34A 0.9900 . ?
C34 H34B 0.9900 . ?
C34 C35 1.532(6) . ?
C35 H35A 0.9900 . ?
C35 H35B 0.9900 . ?
C35 C36 1.520(5) . ?
C36 H36A 0.9900 . ?
C36 H36B 0.9900 . ?
C36 C37 1.527(5) . ?
C37 H37A 0.9900 . ?
C37 H37B 0.9900 . ?
C37 C38 1.533(5) . ?
C38 H38A 0.9900 . ?
C38 H38B 0.9900 . ?
C38 C39 1.519(5) . ?
C39 H39A 0.9900 . ?
C39 H39B 0.9900 . ?
C39 C40 1.512(5) . ?
C40 H40A 0.9900 . ?
C40 H40B 0.9900 . ?
C40 C41 1.530(5) . ?
C41 H41A 0.9900 . ?
C41 H41B 0.9900 . ?
C41 C42 1.529(5) . ?
C42 H42A 0.9900 . ?
C42 H42B 0.9900 . ?
C29A H29C 0.9900 . ?
C29A H29D 0.9900 . ?
C29A C30A 1.524(5) . ?
C30A H30C 0.9900 . ?
C30A H30D 0.9900 . ?
C30A C31A 1.522(6) . ?
C31A H31C 0.9900 . ?
C31A H31D 0.9900 . ?
C31A C32A 1.508(6) . ?
C32A H32C 0.9900 . ?
C32A H32D 0.9900 . ?
C32A C33A 1.515(6) . ?
C33A H33C 0.9900 . ?
C33A H33D 0.9900 . ?
C33A C34A 1.524(6) . ?
C34A H34C 0.9900 . ?
C34A H34D 0.9900 . ?
C34A C35A 1.529(6) . ?
C35A H35C 0.9900 . ?
C35A H35D 0.9900 . ?
C35A C36A 1.518(6) . ?
C36A H36C 0.9900 . ?
C36A H36D 0.9900 . ?
C36A C37A 1.527(6) . ?
C37A H37C 0.9900 . ?
C37A H37D 0.9900 . ?
C37A C38A 1.533(6) . ?
C38A H38C 0.9900 . ?
C38A H38D 0.9900 . ?
C38A C39A 1.517(6) . ?
C39A H39C 0.9900 . ?
C39A H39D 0.9900 . ?
C39A C40A 1.510(6) . ?
C40A H40C 0.9900 . ?
C40A H40D 0.9900 . ?
C40A C41A 1.530(5) . ?
C41A H41C 0.9900 . ?
C41A H41D 0.9900 . ?
C41A C42A 1.529(6) . ?
C42A H42C 0.9900 . ?
C42A H42D 0.9900 . ?
C43 H43A 0.9800 . ?
C43 H43B 0.9800 . ?
C43 H43C 0.9800 . ?
C44 H44A 0.9800 . ?
C44 H44B 0.9800 . ?
C44 H44C 0.9800 . ?
C23A H23C 0.9900 . ?
C23A H23D 0.9900 . ?
C23A C24A 1.530(8) . ?
C24A H24C 0.9900 . ?
C24A H24D 0.9900 . ?

loop_
_geom_torsion_atom_site_label_1
_geom_torsion_atom_site_label_2
_geom_torsion_atom_site_label_3
_geom_torsion_atom_site_label_4
_geom_torsion
_geom_torsion_site_symmetry_1
_geom_torsion_site_symmetry_2
_geom_torsion_site_symmetry_3
_geom_torsion_site_symmetry_4
_geom_torsion_publ_flag
Pt1 P1 C1 C2 -169.8(3) . . . . ?
Pt1 P1 C15 C16 70.2(3) . . . . ?
Pt1 P1 C29 C30 -55.2(9) . . . . ?
Pt1 P1 C29A C30A -84.4(16) . . . . ?
Pt1 P2 C14 C13 -162.5(3) . . . . ?
Pt1 P2 C28 C27 -48.9(4) . . . . ?
Pt1 P2 C42 C41 67(2) . . . . ?
Pt1 P2 C42A C41A 53(4) . . . . ?
P1 C1 C2 C3 -177.6(3) . . . . ?
P1 C15 C16 C17 -177.3(3) . . . . ?
P1 C29 C30 C31 -178.7(7) . . . . ?
P1 C29A C30A C31A 168.9(12) . . . . ?
C1 P1 C15 C16 -63.4(3) . . . . ?
C1 P1 C29 C30 81.7(8) . . . . ?
C1 P1 C29A C30A 48.1(16) . . . . ?
C1 C2 C3 C4 65.8(6) . . . . ?
C2 C3 C4 C5 58.2(5) . . . . ?
C3 C4 C5 C6 157.1(4) . . . . ?
C4 C5 C6 C7 57.1(6) . . . . ?
C5 C6 C7 C8 65.9(6) . . . . ?
C6 C7 C8 C9 180.0(4) . . . . ?
C7 C8 C9 C10 69.0(6) . . . . ?
C8 C9 C10 C11 69.1(6) . . . . ?
C9 C10 C11 C12 -170.8(4) . . . . ?
C10 C11 C12 C13 -174.1(4) . . . . ?
C11 C12 C13 C14 -60.4(5) . . . . ?
C12 C13 C14 P2 176.1(3) . . . . ?
C14 P2 C28 C27 83.7(4) . . . . ?
C14 P2 C42 C41 -60(2) . . . . ?
C14 P2 C42A C41A -76(3) . . . . ?
C15 P1 C1 C2 -45.1(4) . . . . ?
C15 P1 C29 C30 -174.2(7) . . . . ?
C15 P1 C29A C30A 157.8(14) . . . . ?
C15 C16 C17 C18 60.5(5) . . . . ?
C16 C17 C18 C19 50.6(6) . . . . ?
C17 C18 C19 C20 55.6(5) . . . . ?
C18 C19 C20 C21 179.9(4) . . . . ?
C19 C20 C21 C22 178.2(4) . . . . ?
C20 C21 C22 C23 -68.0(6) . . . . ?
C20 C21 C22 C23A -106.2(12) . . . . ?
C21 C22 C23 C24 -71.6(7) . . . . ?
C21 C22 C23A C24A 60(3) . . . . ?
C22 C23 C24 C25 -179.6(4) . . . . ?
C22 C23A C24A C25 176.0(18) . . . . ?
C23 C24 C25 C26 -70.1(7) . . . . ?
C24 C25 C26 C27 -55.9(7) . . . . ?
C25 C26 C27 C28 -58.0(6) . . . . ?
C26 C25 C24A C23A -175(2) . . . . ?
C26 C27 C28 P2 175.8(3) . . . . ?
C28 P2 C14 C13 67.0(3) . . . . ?
C28 P2 C42 C41 -169.3(18) . . . . ?
C28 P2 C42A C41A 176(3) . . . . ?
C29 P1 C1 C2 57.0(4) . . . . ?
C29 P1 C15 C16 -164.9(4) . . . . ?
C29 C30 C31 C32 -161.6(9) . . . . ?
C30 C31 C32 C33 -40.8(13) . . . . ?
C31 C32 C33 C34 173.2(10) . . . . ?
C32 C33 C34 C35 -164.3(9) . . . . ?
C33 C34 C35 C36 154.3(9) . . . . ?
C34 C35 C36 C37 -57.8(11) . . . . ?
C35 C36 C37 C38 -53.1(10) . . . . ?
C36 C37 C38 C39 -55.8(10) . . . . ?
C37 C38 C39 C40 174.5(7) . . . . ?
C38 C39 C40 C41 -57.4(10) . . . . ?
C39 C40 C41 C42 -167.9(15) . . . . ?
C40 C41 C42 P2 -179.2(13) . . . . ?
C42 P2 C14 C13 -40.5(6) . . . . ?
C42 P2 C28 C27 -169.6(11) . . . . ?
C29A P1 C1 C2 70.0(6) . . . . ?
C29A P1 C15 C16 -175.7(7) . . . . ?
C29A C30A C31A C32A 160.4(15) . . . . ?
C30A C31A C32A C33A 63.4(18) . . . . ?
C31A C32A C33A C34A 66.7(16) . . . . ?
C32A C33A C34A C35A 164.5(14) . . . . ?
C33A C34A C35A C36A -173.3(14) . . . . ?
C34A C35A C36A C37A -63(2) . . . . ?
C35A C36A C37A C38A -43(2) . . . . ?
C36A C37A C38A C39A 153.9(16) . . . . ?
C37A C38A C39A C40A -178.8(14) . . . . ?
C38A C39A C40A C41A 75(2) . . . . ?
C39A C40A C41A C42A -176(3) . . . . ?
C40A C41A C42A P2 -168(2) . . . . ?
C42A P2 C14 C13 -35.4(8) . . . . ?
C42A P2 C28 C27 -171(2) . . . . ?
C24A C25 C26 C27 -75.6(12) . . . . ?
